data_4302249
loop_
_publ_author_name
'Irfan Saeed'
'Shohei Katao'
'Kotohiro Nomura'

_publ_contact_author_email nomurak@ms.naist.jp
_publ_contact_author_fax +81-743-72-6049
_publ_contact_author_name 'Kotohiro NOMURA'
_publ_contact_author_phone +81-743-72-6041
_publ_section_title
;
Synthesis and Structural Analysis of Half-Titanocenes Containing
\h2-Pyrazolato Ligands, and Their Use in Catalysis for Ethylene
Polymerization
;
_journal_name_full 'Inorganic Chemistry'
_journal_page_first 5011
_journal_page_last 5020
_journal_paper_doi 10.1021/ic9004246
_journal_volume 48
_journal_year 2009
_chemical_formula_moiety 'C8 H8 Cl2 N2 Ti '
_chemical_formula_sum 'C8 H8 Cl2 N2 Ti'
_chemical_formula_weight 250.97
_space_group_IT_number 61
_symmetry_cell_setting orthorhombic
_symmetry_Int_Tables_number 61
_symmetry_space_group_name_Hall '-P 2ac 2ab'
_symmetry_space_group_name_H-M 'P b c a'
_cell_angle_alpha 90.0000
_cell_angle_beta 90.0000
_cell_angle_gamma 90.0000
_cell_formula_units_Z 8
_cell_length_a 7.2026(3)
_cell_length_b 12.0375(5)
_cell_length_c 23.2951(8)
_cell_measurement_reflns_used 12626
_cell_measurement_temperature 193.1
_cell_measurement_theta_max 25.3
_cell_measurement_theta_min 3.1
_cell_volume 2019.72(14)
_computing_cell_refinement PROCESS-AUTO
_computing_data_collection PROCESS-AUTO
_computing_data_reduction CrystalStructure
_computing_publication_material 'CrystalStructure 3.8'
_computing_structure_refinement CRYSTALS
_computing_structure_solution SIR92
_diffrn_detector_area_resol_mean 10.00
_diffrn_measured_fraction_theta_full 0.999
_diffrn_measured_fraction_theta_max 0.999
_diffrn_measurement_device_type 'Rigaku RAXIS-RAPID'
_diffrn_measurement_method \w
_diffrn_radiation_type 'Mo K\a'
_diffrn_radiation_wavelength 0.71075
_diffrn_reflns_av_R_equivalents 0.023
_diffrn_reflns_limit_h_max 7
_diffrn_reflns_limit_h_min -8
_diffrn_reflns_limit_k_max 14
_diffrn_reflns_limit_k_min -14
_diffrn_reflns_limit_l_max 28
_diffrn_reflns_limit_l_min -28
_diffrn_reflns_number 15074
_diffrn_reflns_theta_full 25.32
_diffrn_reflns_theta_max 25.32
_exptl_absorpt_coefficient_mu 1.327
_exptl_absorpt_correction_T_max 0.787
_exptl_absorpt_correction_T_min 0.647
_exptl_absorpt_correction_type multi-scan
_exptl_absorpt_process_details
;
    Higashi, T. (1995). Program for Absorption Correction.
    Rigaku Corporation, Tokyo, Japan.
;
_exptl_crystal_colour yellow
_exptl_crystal_density_diffrn 1.651
_exptl_crystal_density_method 'not measured'
_exptl_crystal_description block
_exptl_crystal_F_000 1008.00
_exptl_crystal_size_max 0.25
_exptl_crystal_size_mid 0.20
_exptl_crystal_size_min 0.18
_refine_diff_density_max 0.43
_refine_diff_density_min -0.46
_refine_ls_extinction_method none
_refine_ls_goodness_of_fit_ref 1.004
_refine_ls_hydrogen_treatment refall
_refine_ls_number_parameters 126
_refine_ls_number_reflns 1583
_refine_ls_R_factor_gt 0.0293
_refine_ls_shift/su_max 0.0000
_refine_ls_structure_factor_coef Fsqd
_refine_ls_weighting_details 'w = 1/[0.0016Fo^2^ + 1.0400\s(Fo^2^)]/(4Fo^2^)'
_refine_ls_weighting_scheme calc
_refine_ls_wR_factor_ref 0.0971
_reflns_number_gt 1577
_reflns_number_total 1847
_reflns_threshold_expression F^2^>2.0\s(F^2^)
_cod_data_source_file ic9004246_si_003_4.cif
_cod_data_source_block '_IS2-27'
_cod_original_cell_volume 2019.72(13)
_cod_original_formula_sum 'C8 H8 Cl2 N2 Ti '
_cod_database_code 4302249

loop_
_symmetry_equiv_pos_site_id
_symmetry_equiv_pos_as_xyz
1 +X,+Y,+Z
2 1/2-X,1/2+Y,+Z
3 +X,1/2-Y,1/2+Z
4 1/2-X,-Y,1/2+Z
5 -X,-Y,-Z
6 1/2+X,1/2-Y,-Z
7 -X,1/2+Y,1/2-Z
8 1/2+X,+Y,1/2-Z

loop_
_atom_site_label
_atom_site_type_symbol
_atom_site_fract_x
_atom_site_fract_y
_atom_site_fract_z
_atom_site_U_iso_or_equiv
_atom_site_adp_type
_atom_site_occupancy
_atom_site_symmetry_multiplicity
_atom_site_calc_flag
_atom_site_refinement_flags
_atom_site_disorder_assembly
_atom_site_disorder_group
Ti(1) Ti 0.15101(6) 0.42582(3) 0.11426(2) 0.02257(13) Uani 1.00 1 d . . .
Cl(1) Cl -0.03897(9) 0.57858(5) 0.12333(3) 0.03557(19) Uani 1.00 1 d . . .
Cl(2) Cl -0.06947(9) 0.31402(5) 0.07324(3) 0.03657(19) Uani 1.00 1 d . . .
N(1) N 0.2008(2) 0.42074(17) 0.19969(9) 0.0298(5) Uani 1.00 1 d . . .
N(2) N 0.1946(2) 0.31565(17) 0.17803(8) 0.0309(5) Uani 1.00 1 d . . .
C(1) C 0.4711(4) 0.4237(4) 0.09988(14) 0.0671(12) Uani 1.00 1 d . . .
C(2) C 0.4143(6) 0.5284(4) 0.0920(2) 0.0844(14) Uani 1.00 1 d . . .
C(3) C 0.3043(5) 0.5291(4) 0.0440(2) 0.0872(15) Uani 1.00 1 d . . .
C(4) C 0.2913(4) 0.4244(4) 0.02399(13) 0.0777(14) Uani 1.00 1 d . . .
C(5) C 0.3943(4) 0.3584(2) 0.05892(17) 0.0603(10) Uani 1.00 1 d . . .
C(6) C 0.2401(3) 0.4138(2) 0.25583(10) 0.0379(7) Uani 1.00 1 d . . .
C(7) C 0.2574(3) 0.3029(2) 0.27076(10) 0.0396(7) Uani 1.00 1 d . . .
C(8) C 0.2303(3) 0.2442(2) 0.22049(10) 0.0403(7) Uani 1.00 1 d . . .
H(1) H 0.5629 0.3960 0.1342 0.081 Uiso 1.00 1 c R . .
H(2) H 0.4492 0.6005 0.1182 0.102 Uiso 1.00 1 c R . .
H(3) H 0.2469 0.5909 0.0280 0.105 Uiso 1.00 1 c R . .
H(4) H 0.2210 0.3997 -0.0097 0.094 Uiso 1.00 1 c R . .
H(5) H 0.4105 0.2820 0.0553 0.073 Uiso 1.00 1 c R . .
H(6) H 0.2552 0.4793 0.2832 0.046 Uiso 1.00 1 c R . .
H(7) H 0.2828 0.2732 0.3077 0.047 Uiso 1.00 1 c R . .
H(8) H 0.2354 0.1640 0.2166 0.048 Uiso 1.00 1 c R . .

loop_
_atom_site_aniso_label
_atom_site_aniso_U_11
_atom_site_aniso_U_22
_atom_site_aniso_U_33
_atom_site_aniso_U_12
_atom_site_aniso_U_13
_atom_site_aniso_U_23
Ti(1) 0.0253(2) 0.0238(2) 0.0187(2) 0.00054(16) -0.00003(15) 0.00036(15)
Cl(1) 0.0392(3) 0.0296(4) 0.0379(3) 0.0084(2) 0.0028(2) -0.0004(2)
Cl(2) 0.0394(3) 0.0360(4) 0.0343(3) -0.0069(2) -0.0067(2) -0.0053(2)
N(1) 0.0317(10) 0.0333(12) 0.0245(10) -0.0019(8) -0.0018(8) 0.0003(8)
N(2) 0.0358(10) 0.0318(11) 0.0252(10) 0.0015(9) -0.0006(8) 0.0020(8)
C(1) 0.0245(15) 0.141(4) 0.0355(16) -0.0049(18) 0.0023(13) 0.022(2)
C(2) 0.086(3) 0.071(2) 0.096(3) -0.052(2) 0.066(2) -0.044(2)
C(3) 0.078(2) 0.083(3) 0.101(3) 0.045(2) 0.062(2) 0.068(2)
C(4) 0.0346(17) 0.176(5) 0.0224(14) -0.025(2) 0.0088(13) -0.012(2)
C(5) 0.061(2) 0.0354(17) 0.084(2) 0.0030(15) 0.047(2) -0.0004(17)
C(6) 0.0329(13) 0.0568(17) 0.0240(12) -0.0036(12) -0.0023(10) -0.0044(11)
C(7) 0.0331(13) 0.0621(18) 0.0236(11) 0.0026(12) -0.0027(10) 0.0127(11)
C(8) 0.0437(14) 0.0413(16) 0.0357(13) 0.0068(13) -0.0005(12) 0.0120(11)

loop_
_atom_type_symbol
_atom_type_description
_atom_type_scat_dispersion_real
_atom_type_scat_dispersion_imag
_atom_type_scat_source
C C 0.003 0.002
;
International Tables for Crystallography
(1992, Vol. C, Tables 4.2.6.8 and 6.1.1.4)
;
H H 0.000 0.000
;
International Tables for Crystallography
(1992, Vol. C, Table 6.1.1.4)
;
Ti Ti 0.278 0.446
;
International Tables for Crystallography
(1992, Vol. C, Tables 4.2.6.8 and 6.1.1.4)
;
Cl Cl 0.148 0.159
;
International Tables for Crystallography
(1992, Vol. C, Tables 4.2.6.8 and 6.1.1.4)
;
N N 0.006 0.003
;
International Tables for Crystallography
(1992, Vol. C, Tables 4.2.6.8 and 6.1.1.4)
;

loop_
_geom_angle_atom_site_label_1
_geom_angle_atom_site_label_2
_geom_angle_atom_site_label_3
_geom_angle
_geom_angle_publ_flag
_geom_angle_site_symmetry_1
_geom_angle_site_symmetry_2
_geom_angle_site_symmetry_3
Cl(1) Ti(1) Cl(2) 95.48(2) yes . . .
Cl(1) Ti(1) N(1) 92.25(6) yes . . .
Cl(1) Ti(1) N(2) 123.40(6) yes . . .
Cl(1) Ti(1) C(1) 127.61(12) yes . . .
Cl(1) Ti(1) C(2) 94.65(11) yes . . .
Cl(1) Ti(1) C(3) 85.40(11) yes . . .
Cl(1) Ti(1) C(4) 110.25(12) yes . . .
Cl(1) Ti(1) C(5) 141.16(9) yes . . .
Cl(2) Ti(1) N(1) 121.03(6) yes . . .
Cl(2) Ti(1) N(2) 91.65(6) yes . . .
Cl(2) Ti(1) C(1) 128.29(10) yes . . .
Cl(2) Ti(1) C(2) 141.77(11) yes . . .
Cl(2) Ti(1) C(3) 110.42(11) yes . . .
Cl(2) Ti(1) C(4) 85.40(10) yes . . .
Cl(2) Ti(1) C(5) 94.94(9) yes . . .
N(1) Ti(1) N(2) 39.43(8) yes . . .
N(1) Ti(1) C(1) 88.04(9) yes . . .
N(1) Ti(1) C(2) 95.24(12) yes . . .
N(1) Ti(1) C(3) 128.46(13) yes . . .
N(1) Ti(1) C(4) 144.07(10) yes . . .
N(1) Ti(1) C(5) 113.69(11) yes . . .
N(2) Ti(1) C(1) 86.83(11) yes . . .
N(2) Ti(1) C(2) 112.80(12) yes . . .
N(2) Ti(1) C(3) 142.54(12) yes . . .
N(2) Ti(1) C(4) 126.29(13) yes . . .
N(2) Ti(1) C(5) 93.53(10) yes . . .
C(1) Ti(1) C(2) 33.44(16) yes . . .
C(1) Ti(1) C(3) 55.71(14) yes . . .
C(1) Ti(1) C(4) 56.07(11) yes . . .
C(1) Ti(1) C(5) 33.85(13) yes . . .
C(2) Ti(1) C(3) 34.21(15) yes . . .
C(2) Ti(1) C(4) 56.55(15) yes . . .
C(2) Ti(1) C(5) 56.33(14) yes . . .
C(3) Ti(1) C(4) 33.58(18) yes . . .
C(3) Ti(1) C(5) 55.94(14) yes . . .
C(4) Ti(1) C(5) 33.93(14) yes . . .
Ti(1) N(1) N(2) 70.00(11) yes . . .
Ti(1) N(1) C(6) 177.27(18) yes . . .
N(2) N(1) C(6) 108.1(2) yes . . .
Ti(1) N(2) N(1) 70.56(12) yes . . .
Ti(1) N(2) C(8) 177.74(18) yes . . .
N(1) N(2) C(8) 108.49(19) yes . . .
Ti(1) C(1) C(2) 73.0(2) yes . . .
Ti(1) C(1) C(5) 72.77(19) yes . . .
C(2) C(1) C(5) 109.0(3) yes . . .
Ti(1) C(2) C(1) 73.6(2) yes . . .
Ti(1) C(2) C(3) 73.3(2) yes . . .
C(1) C(2) C(3) 107.2(4) yes . . .
Ti(1) C(3) C(2) 72.5(2) yes . . .
Ti(1) C(3) C(4) 73.2(2) yes . . .
C(2) C(3) C(4) 108.5(4) yes . . .
Ti(1) C(4) C(3) 73.2(2) yes . . .
Ti(1) C(4) C(5) 72.6(2) yes . . .
C(3) C(4) C(5) 107.6(3) yes . . .
Ti(1) C(5) C(1) 73.4(2) yes . . .
Ti(1) C(5) C(4) 73.5(2) yes . . .
C(1) C(5) C(4) 107.8(3) yes . . .
N(1) C(6) C(7) 108.9(2) yes . . .
C(6) C(7) C(8) 105.5(2) yes . . .
N(2) C(8) C(7) 109.0(2) yes . . .
Ti(1) C(1) H(1) 119.9 no . . .
C(2) C(1) H(1) 125.0 no . . .
C(5) C(1) H(1) 126.0 no . . .
Ti(1) C(2) H(2) 119.1 no . . .
C(1) C(2) H(2) 127.0 no . . .
C(3) C(2) H(2) 125.8 no . . .
Ti(1) C(3) H(3) 119.9 no . . .
C(2) C(3) H(3) 126.2 no . . .
C(4) C(3) H(3) 125.3 no . . .
Ti(1) C(4) H(4) 120.0 no . . .
C(3) C(4) H(4) 126.7 no . . .
C(5) C(4) H(4) 125.8 no . . .
Ti(1) C(5) H(5) 119.3 no . . .
C(1) C(5) H(5) 125.9 no . . .
C(4) C(5) H(5) 126.4 no . . .
N(1) C(6) H(6) 125.8 no . . .
C(7) C(6) H(6) 125.3 no . . .
C(6) C(7) H(7) 127.4 no . . .
C(8) C(7) H(7) 127.1 no . . .
N(2) C(8) H(8) 125.4 no . . .
C(7) C(8) H(8) 125.6 no . . .

loop_
_geom_bond_atom_site_label_1
_geom_bond_atom_site_label_2
_geom_bond_distance
_geom_bond_publ_flag
_geom_bond_site_symmetry_1
_geom_bond_site_symmetry_2
Ti(1) Cl(1) 2.3018(7) yes . .
Ti(1) Cl(2) 2.2904(7) yes . .
Ti(1) N(1) 2.023(2) yes . .
Ti(1) N(2) 2.0159(19) yes . .
Ti(1) C(1) 2.330(2) yes . .
Ti(1) C(2) 2.322(4) yes . .
Ti(1) C(3) 2.333(4) yes . .
Ti(1) C(4) 2.333(3) yes . .
Ti(1) C(5) 2.322(3) yes . .
N(1) N(2) 1.363(2) yes . .
N(1) C(6) 1.341(3) yes . .
N(2) C(8) 1.336(3) yes . .
C(1) C(2) 1.338(6) yes . .
C(1) C(5) 1.354(5) yes . .
C(2) C(3) 1.369(6) yes . .
C(3) C(4) 1.348(7) yes . .
C(4) C(5) 1.358(5) yes . .
C(6) C(7) 1.385(4) yes . .
C(7) C(8) 1.381(3) yes . .
C(1) H(1) 1.090 no . .
C(2) H(2) 1.090 no . .
C(3) H(3) 0.930 no . .
C(4) H(4) 0.980 no . .
C(5) H(5) 0.930 no . .
C(6) H(6) 1.020 no . .
C(7) H(7) 0.950 no . .
C(8) H(8) 0.970 no . .

loop_
_geom_contact_atom_site_label_1
_geom_contact_atom_site_label_2
_geom_contact_distance
_geom_contact_publ_flag
_geom_contact_site_symmetry_1
_geom_contact_site_symmetry_2
Ti(1) C(6) 3.363(2) ? . .
Ti(1) C(8) 3.351(2) ? . .
Cl(1) Cl(2) 3.3988(8) ? . .
Cl(1) N(1) 3.123(2) ? . .
Cl(1) C(2) 3.399(4) ? . .
Cl(1) C(3) 3.143(4) ? . .
Cl(2) Cl(1) 3.3988(8) ? . .
Cl(2) N(2) 3.095(2) ? . .
Cl(2) C(4) 3.136(3) ? . .
Cl(2) C(5) 3.399(3) ? . .
N(1) Cl(1) 3.123(2) ? . .
N(1) C(1) 3.033(3) ? . .
N(1) C(2) 3.216(5) ? . .
N(1) C(6) 3.477(3) ? . 8_455
N(1) C(7) 2.218(3) ? . .
N(1) C(7) 3.561(3) ? . 8_455
N(1) C(8) 2.190(3) ? . .
N(2) Cl(2) 3.095(2) ? . .
N(2) C(1) 2.995(4) ? . .
N(2) C(5) 3.168(4) ? . .
N(2) C(6) 2.188(3) ? . .
N(2) C(7) 2.212(3) ? . .
N(2) C(7) 3.371(3) ? . 8_455
C(1) N(1) 3.033(3) ? . .
C(1) N(2) 2.995(4) ? . .
C(1) C(3) 2.179(6) ? . .
C(1) C(4) 2.192(4) ? . .
C(2) Cl(1) 3.399(4) ? . .
C(2) N(1) 3.216(5) ? . .
C(2) C(4) 2.205(6) ? . .
C(2) C(4) 3.481(5) ? . 5_665
C(2) C(5) 2.192(5) ? . .
C(3) Cl(1) 3.143(4) ? . .
C(3) C(1) 2.179(6) ? . .
C(3) C(3) 3.556(6) ? . 5_665
C(3) C(4) 3.363(5) ? . 5_665
C(3) C(5) 2.183(6) ? . .
C(3) C(5) 3.507(5) ? . 5_665
C(4) Cl(2) 3.136(3) ? . .
C(4) C(1) 2.192(4) ? . .
C(4) C(2) 2.205(6) ? . .
C(4) C(2) 3.481(5) ? . 5_665
C(4) C(3) 3.363(5) ? . 5_665
C(5) Cl(2) 3.399(3) ? . .
C(5) N(2) 3.168(4) ? . .
C(5) C(2) 2.192(5) ? . .
C(5) C(3) 2.183(6) ? . .
C(5) C(3) 3.507(5) ? . 5_665
C(6) Ti(1) 3.363(2) ? . .
C(6) N(1) 3.477(3) ? . 8_555
C(6) N(2) 2.188(3) ? . .
C(6) C(8) 2.202(3) ? . .
C(7) N(1) 2.218(3) ? . .
C(7) N(1) 3.561(3) ? . 8_555
C(7) N(2) 2.212(3) ? . .
C(7) N(2) 3.371(3) ? . 8_555
C(7) C(8) 3.484(3) ? . 8_555
C(8) Ti(1) 3.351(2) ? . .
C(8) N(1) 2.190(3) ? . .
C(8) C(6) 2.202(3) ? . .
C(8) C(7) 3.484(3) ? . 8_455
Ti(1) H(1) 3.024 ? . .
Ti(1) H(2) 3.007 ? . .
Ti(1) H(3) 2.910 ? . .
Ti(1) H(4) 2.948 ? . .
Ti(1) H(5) 2.894 ? . .
Cl(1) H(2) 3.528 ? . .
Cl(1) H(3) 3.032 ? . .
Cl(1) H(4) 2.966 ? . 5_565
Cl(1) H(5) 3.060 ? . 2_555
Cl(1) H(6) 2.892 ? . 8_455
Cl(1) H(7) 3.339 ? . 7_555
Cl(1) H(8) 3.250 ? . 2_555
Cl(2) H(1) 3.163 ? . 1_455
Cl(2) H(2) 2.908 ? . 2_545
Cl(2) H(3) 2.915 ? . 5_565
Cl(2) H(4) 3.029 ? . .
Cl(2) H(4) 3.330 ? . 6_455
Cl(2) H(5) 3.503 ? . .
Cl(2) H(5) 3.214 ? . 6_455
Cl(2) H(7) 3.011 ? . 8_455
N(1) H(1) 3.036 ? . .
N(1) H(2) 3.389 ? . .
N(1) H(6) 2.106 ? . .
N(1) H(6) 3.310 ? . 8_455
N(1) H(7) 3.136 ? . .
N(1) H(7) 3.500 ? . 8_455
N(1) H(8) 3.125 ? . .
N(1) H(8) 2.991 ? . 2_555
N(2) H(1) 3.003 ? . .
N(2) H(2) 3.118 ? . 2_545
N(2) H(5) 3.279 ? . .
N(2) H(6) 3.174 ? . .
N(2) H(7) 3.129 ? . .
N(2) H(7) 3.028 ? . 8_455
N(2) H(8) 2.055 ? . .
C(1) H(2) 2.176 ? . .
C(1) H(3) 3.077 ? . .
C(1) H(4) 3.137 ? . .
C(1) H(5) 2.043 ? . .
C(1) H(6) 3.471 ? . 8_555
C(1) H(7) 3.600 ? . 8_555
C(2) H(1) 2.157 ? . .
C(2) H(3) 2.060 ? . .
C(2) H(4) 3.154 ? . .
C(2) H(4) 3.365 ? . 5_665
C(2) H(5) 3.086 ? . .
C(2) H(8) 3.501 ? . 2_555
C(3) H(1) 3.232 ? . .
C(3) H(2) 2.193 ? . .
C(3) H(4) 2.087 ? . .
C(3) H(5) 3.083 ? . .
C(3) H(5) 3.425 ? . 2_555
C(4) H(1) 3.246 ? . .
C(4) H(2) 3.256 ? . .
C(4) H(3) 2.032 ? . .
C(4) H(3) 3.545 ? . 5_665
C(4) H(5) 2.051 ? . .
C(5) H(1) 2.181 ? . .
C(5) H(2) 3.249 ? . .
C(5) H(3) 3.080 ? . .
C(5) H(3) 3.452 ? . 2_545
C(5) H(3) 3.339 ? . 5_665
C(5) H(4) 2.088 ? . .
C(6) H(1) 2.870 ? . 8_455
C(6) H(7) 2.103 ? . .
C(6) H(8) 3.142 ? . .
C(6) H(8) 3.153 ? . 2_555
C(7) H(1) 2.850 ? . 8_455
C(7) H(6) 2.143 ? . .
C(7) H(8) 2.100 ? . .
C(8) H(2) 3.216 ? . 2_545
C(8) H(6) 3.190 ? . .
C(8) H(6) 3.510 ? . 2_545
C(8) H(7) 2.096 ? . .
C(8) H(7) 3.307 ? . 8_455
H(1) Ti(1) 3.024 ? . .
H(1) Cl(2) 3.163 ? . 1_655
H(1) N(1) 3.036 ? . .
H(1) N(2) 3.003 ? . .
H(1) C(2) 2.157 ? . .
H(1) C(3) 3.232 ? . .
H(1) C(4) 3.246 ? . .
H(1) C(5) 2.181 ? . .
H(1) C(6) 2.870 ? . 8_555
H(1) C(7) 2.850 ? . 8_555
H(1) H(2) 2.621 ? . .
H(1) H(5) 2.543 ? . .
H(1) H(6) 2.573 ? . 8_555
H(1) H(7) 2.555 ? . 8_555
H(2) Ti(1) 3.007 ? . .
H(2) Cl(1) 3.528 ? . .
H(2) Cl(2) 2.908 ? . 2_555
H(2) N(1) 3.389 ? . .
H(2) N(2) 3.118 ? . 2_555
H(2) C(1) 2.176 ? . .
H(2) C(3) 2.193 ? . .
H(2) C(4) 3.256 ? . .
H(2) C(5) 3.249 ? . .
H(2) C(8) 3.216 ? . 2_555
H(2) H(1) 2.621 ? . .
H(2) H(3) 2.560 ? . .
H(2) H(4) 3.468 ? . 5_665
H(2) H(6) 3.502 ? . 8_555
H(2) H(7) 3.321 ? . 7_655
H(2) H(8) 2.758 ? . 2_555
H(3) Ti(1) 2.910 ? . .
H(3) Cl(1) 3.032 ? . .
H(3) Cl(2) 2.915 ? . 5_565
H(3) C(1) 3.077 ? . .
H(3) C(2) 2.060 ? . .
H(3) C(4) 2.032 ? . .
H(3) C(4) 3.545 ? . 5_665
H(3) C(5) 3.080 ? . .
H(3) C(5) 3.452 ? . 2_555
H(3) C(5) 3.339 ? . 5_665
H(3) H(2) 2.560 ? . .
H(3) H(4) 2.471 ? . .
H(3) H(4) 3.398 ? . 5_565
H(3) H(5) 2.642 ? . 2_555
H(3) H(5) 3.492 ? . 5_665
H(4) Ti(1) 2.948 ? . .
H(4) Cl(1) 2.966 ? . 5_565
H(4) Cl(2) 3.029 ? . .
H(4) Cl(2) 3.330 ? . 6_555
H(4) C(1) 3.137 ? . .
H(4) C(2) 3.154 ? . .
H(4) C(2) 3.365 ? . 5_665
H(4) C(3) 2.087 ? . .
H(4) C(5) 2.088 ? . .
H(4) H(2) 3.468 ? . 5_665
H(4) H(3) 2.471 ? . .
H(4) H(3) 3.398 ? . 5_565
H(4) H(5) 2.483 ? . .
H(4) H(5) 3.304 ? . 6_455
H(5) Ti(1) 2.894 ? . .
H(5) Cl(1) 3.060 ? . 2_545
H(5) Cl(2) 3.503 ? . .
H(5) Cl(2) 3.214 ? . 6_555
H(5) N(2) 3.279 ? . .
H(5) C(1) 2.043 ? . .
H(5) C(2) 3.086 ? . .
H(5) C(3) 3.083 ? . .
H(5) C(3) 3.425 ? . 2_545
H(5) C(4) 2.051 ? . .
H(5) H(1) 2.543 ? . .
H(5) H(3) 2.642 ? . 2_545
H(5) H(3) 3.492 ? . 5_665
H(5) H(4) 2.483 ? . .
H(5) H(4) 3.304 ? . 6_555
H(6) Cl(1) 2.892 ? . 8_555
H(6) N(1) 2.106 ? . .
H(6) N(1) 3.310 ? . 8_555
H(6) N(2) 3.174 ? . .
H(6) C(1) 3.471 ? . 8_455
H(6) C(7) 2.143 ? . .
H(6) C(8) 3.190 ? . .
H(6) C(8) 3.510 ? . 2_555
H(6) H(1) 2.573 ? . 8_455
H(6) H(2) 3.502 ? . 8_455
H(6) H(7) 2.554 ? . .
H(6) H(7) 3.594 ? . 2_555
H(6) H(8) 2.713 ? . 2_555
H(7) Cl(1) 3.339 ? . 7_545
H(7) Cl(2) 3.011 ? . 8_555
H(7) N(1) 3.136 ? . .
H(7) N(1) 3.500 ? . 8_555
H(7) N(2) 3.129 ? . .
H(7) N(2) 3.028 ? . 8_555
H(7) C(1) 3.600 ? . 8_455
H(7) C(6) 2.103 ? . .
H(7) C(8) 2.096 ? . .
H(7) C(8) 3.307 ? . 8_555
H(7) H(1) 2.555 ? . 8_455
H(7) H(2) 3.321 ? . 7_645
H(7) H(6) 2.554 ? . .
H(7) H(6) 3.594 ? . 2_545
H(7) H(8) 2.519 ? . .
H(7) H(8) 3.559 ? . 8_555
H(8) Cl(1) 3.250 ? . 2_545
H(8) N(1) 3.125 ? . .
H(8) N(1) 2.991 ? . 2_545
H(8) N(2) 2.055 ? . .
H(8) C(2) 3.501 ? . 2_545
H(8) C(6) 3.142 ? . .
H(8) C(6) 3.153 ? . 2_545
H(8) C(7) 2.100 ? . .
H(8) H(2) 2.758 ? . 2_545
H(8) H(6) 2.713 ? . 2_545
H(8) H(7) 2.519 ? . .
H(8) H(7) 3.559 ? . 8_455

loop_
_geom_torsion_atom_site_label_1
_geom_torsion_atom_site_label_2
_geom_torsion_atom_site_label_3
_geom_torsion_atom_site_label_4
_geom_torsion
_geom_torsion_publ_flag
_geom_torsion_site_symmetry_1
_geom_torsion_site_symmetry_2
_geom_torsion_site_symmetry_3
_geom_torsion_site_symmetry_4
Cl(1) Ti(1) N(1) N(2) 145.04(11) ? . . . .
Cl(1) Ti(1) N(1) C(6) -170(3) ? . . . .
Cl(1) Ti(1) N(2) N(1) -43.30(13) ? . . . .
Cl(1) Ti(1) N(2) C(8) -109(4) ? . . . .
Cl(1) Ti(1) C(1) C(2) -11.2(2) ? . . . .
Cl(1) Ti(1) C(1) C(5) -128.1(2) ? . . . .
Cl(1) Ti(1) C(2) C(1) 171.1(2) ? . . . .
Cl(1) Ti(1) C(2) C(3) -74.8(2) ? . . . .
Cl(1) Ti(1) C(3) C(2) 105.2(2) ? . . . .
Cl(1) Ti(1) C(3) C(4) -138.5(2) ? . . . .
Cl(1) Ti(1) C(4) C(3) 44.8(2) ? . . . .
Cl(1) Ti(1) C(4) C(5) 159.9(2) ? . . . .
Cl(1) Ti(1) C(5) C(1) 84.0(2) ? . . . .
Cl(1) Ti(1) C(5) C(4) -30.9(3) ? . . . .
Cl(2) Ti(1) N(1) N(2) 47.27(13) ? . . . .
Cl(2) Ti(1) N(1) C(6) 92(3) ? . . . .
Cl(2) Ti(1) N(2) N(1) -140.97(11) ? . . . .
Cl(2) Ti(1) N(2) C(8) 153(4) ? . . . .
Cl(2) Ti(1) C(1) C(2) 128.4(2) ? . . . .
Cl(2) Ti(1) C(1) C(5) 11.5(2) ? . . . .
Cl(2) Ti(1) C(2) C(1) -84.0(2) ? . . . .
Cl(2) Ti(1) C(2) C(3) 30.2(3) ? . . . .
Cl(2) Ti(1) C(3) C(2) -160.6(2) ? . . . .
Cl(2) Ti(1) C(3) C(4) -44.3(2) ? . . . .
Cl(2) Ti(1) C(4) C(3) 138.9(2) ? . . . .
Cl(2) Ti(1) C(4) C(5) -105.9(2) ? . . . .
Cl(2) Ti(1) C(5) C(1) -170.9(2) ? . . . .
Cl(2) Ti(1) C(5) C(4) 74.2(2) ? . . . .
N(1) Ti(1) N(2) C(8) -66(4) ? . . . .
N(2) Ti(1) N(1) C(6) 45(3) ? . . . .
N(1) Ti(1) C(1) C(2) -102.6(2) ? . . . .
N(1) Ti(1) C(1) C(5) 140.6(2) ? . . . .
C(1) Ti(1) N(1) N(2) -87.39(16) ? . . . .
C(1) Ti(1) N(1) C(6) -42(3) ? . . . .
N(1) Ti(1) C(2) C(1) 78.4(2) ? . . . .
N(1) Ti(1) C(2) C(3) -167.5(2) ? . . . .
C(2) Ti(1) N(1) N(2) -120.08(16) ? . . . .
C(2) Ti(1) N(1) C(6) -75(3) ? . . . .
N(1) Ti(1) C(3) C(2) 16.0(3) ? . . . .
N(1) Ti(1) C(3) C(4) 132.3(2) ? . . . .
C(3) Ti(1) N(1) N(2) -129.05(18) ? . . . .
C(3) Ti(1) N(1) C(6) -84(3) ? . . . .
N(1) Ti(1) C(4) C(3) -80.7(3) ? . . . .
N(1) Ti(1) C(4) C(5) 34.5(4) ? . . . .
C(4) Ti(1) N(1) N(2) -84.9(2) ? . . . .
C(4) Ti(1) N(1) C(6) -40(3) ? . . . .
N(1) Ti(1) C(5) C(1) -43.8(2) ? . . . .
N(1) Ti(1) C(5) C(4) -158.7(2) ? . . . .
C(5) Ti(1) N(1) N(2) -64.68(15) ? . . . .
C(5) Ti(1) N(1) C(6) -19(3) ? . . . .
N(2) Ti(1) C(1) C(2) -142.0(2) ? . . . .
N(2) Ti(1) C(1) C(5) 101.1(2) ? . . . .
C(1) Ti(1) N(2) N(1) 90.77(15) ? . . . .
C(1) Ti(1) N(2) C(8) 25(4) ? . . . .
N(2) Ti(1) C(2) C(1) 41.8(2) ? . . . .
N(2) Ti(1) C(2) C(3) 155.9(2) ? . . . .
C(2) Ti(1) N(2) N(1) 69.19(17) ? . . . .
C(2) Ti(1) N(2) C(8) 3(4) ? . . . .
N(2) Ti(1) C(3) C(2) -38.2(3) ? . . . .
N(2) Ti(1) C(3) C(4) 78.1(3) ? . . . .
C(3) Ti(1) N(2) N(1) 91.3(2) ? . . . .
C(3) Ti(1) N(2) C(8) 26(4) ? . . . .
N(2) Ti(1) C(4) C(3) -132.4(2) ? . . . .
N(2) Ti(1) C(4) C(5) -17.3(3) ? . . . .
C(4) Ti(1) N(2) N(1) 133.52(16) ? . . . .
C(4) Ti(1) N(2) C(8) 68(4) ? . . . .
N(2) Ti(1) C(5) C(1) -79.0(2) ? . . . .
N(2) Ti(1) C(5) C(4) 166.1(2) ? . . . .
C(5) Ti(1) N(2) N(1) 123.97(14) ? . . . .
C(5) Ti(1) N(2) C(8) 58(4) ? . . . .
C(1) Ti(1) C(2) C(3) 114.1(3) ? . . . .
C(2) Ti(1) C(1) C(5) -116.8(3) ? . . . .
C(1) Ti(1) C(3) C(2) -37.5(2) ? . . . .
C(1) Ti(1) C(3) C(4) 78.8(2) ? . . . .
C(3) Ti(1) C(1) C(2) 38.4(2) ? . . . .
C(3) Ti(1) C(1) C(5) -78.4(2) ? . . . .
C(1) Ti(1) C(4) C(3) -77.6(2) ? . . . .
C(1) Ti(1) C(4) C(5) 37.5(2) ? . . . .
C(4) Ti(1) C(1) C(2) 79.2(2) ? . . . .
C(4) Ti(1) C(1) C(5) -37.6(2) ? . . . .
C(1) Ti(1) C(5) C(4) -114.9(3) ? . . . .
C(5) Ti(1) C(1) C(2) 116.8(3) ? . . . .
C(2) Ti(1) C(3) C(4) 116.3(3) ? . . . .
C(3) Ti(1) C(2) C(1) -114.1(3) ? . . . .
C(2) Ti(1) C(4) C(3) -37.2(2) ? . . . .
C(2) Ti(1) C(4) C(5) 78.0(2) ? . . . .
C(4) Ti(1) C(2) C(1) -77.7(2) ? . . . .
C(4) Ti(1) C(2) C(3) 36.5(2) ? . . . .
C(2) Ti(1) C(5) C(1) 36.2(2) ? . . . .
C(2) Ti(1) C(5) C(4) -78.7(2) ? . . . .
C(5) Ti(1) C(2) C(1) -36.7(2) ? . . . .
C(5) Ti(1) C(2) C(3) 77.5(2) ? . . . .
C(3) Ti(1) C(4) C(5) 115.1(3) ? . . . .
C(4) Ti(1) C(3) C(2) -116.3(3) ? . . . .
C(3) Ti(1) C(5) C(1) 77.7(2) ? . . . .
C(3) Ti(1) C(5) C(4) -37.2(2) ? . . . .
C(5) Ti(1) C(3) C(2) -78.7(2) ? . . . .
C(5) Ti(1) C(3) C(4) 37.6(2) ? . . . .
C(4) Ti(1) C(5) C(1) 114.9(3) ? . . . .
C(5) Ti(1) C(4) C(3) -115.1(3) ? . . . .
Ti(1) N(1) N(2) C(8) 177.83(19) ? . . . .
Ti(1) N(1) C(6) C(7) -45(4) ? . . . .
N(2) N(1) C(6) C(7) -0.7(2) ? . . . .
C(6) N(1) N(2) Ti(1) -177.97(19) ? . . . .
C(6) N(1) N(2) C(8) -0.1(2) ? . . . .
Ti(1) N(2) C(8) C(7) 66(4) ? . . . .
N(1) N(2) C(8) C(7) 0.9(2) ? . . . .
Ti(1) C(1) C(2) C(3) -66.2(3) ? . . . .
Ti(1) C(1) C(5) C(4) 66.0(2) ? . . . .
C(2) C(1) C(5) Ti(1) -64.5(2) ? . . . .
C(2) C(1) C(5) C(4) 1.5(4) ? . . . .
C(5) C(1) C(2) Ti(1) 64.3(2) ? . . . .
C(5) C(1) C(2) C(3) -1.9(4) ? . . . .
Ti(1) C(2) C(3) C(4) -64.8(3) ? . . . .
C(1) C(2) C(3) Ti(1) 66.4(2) ? . . . .
C(1) C(2) C(3) C(4) 1.5(5) ? . . . .
Ti(1) C(3) C(4) C(5) -65.0(2) ? . . . .
C(2) C(3) C(4) Ti(1) 64.3(3) ? . . . .
C(2) C(3) C(4) C(5) -0.6(4) ? . . . .
Ti(1) C(4) C(5) C(1) -65.9(2) ? . . . .
C(3) C(4) C(5) Ti(1) 65.4(2) ? . . . .
C(3) C(4) C(5) C(1) -0.5(4) ? . . . .
N(1) C(6) C(7) C(8) 1.2(3) ? . . . .
C(6) C(7) C(8) N(2) -1.3(3) ? . . . .
